data_4305129
loop_
_publ_author_name
'Matthew Asay'
'Bruno Donnadieu'
'Antoine Baceiredo'
'Michele Soleilhavoup'
'Guy Bertrand'

_publ_contact_author 'Prof G. Bertrand'
_publ_contact_author_address
;
University of California
UCR-CNRS Joint Research Lab
(UMR 2282) 
Department of Chemistry
Riverside, CA 92521 USA 
;
_publ_contact_author_email ' guy.bertrand@ucr.edu '
_publ_section_title
;
Cyclic (Amino)[bis(ylide)]carbene as an Anionic Bidentate Ligand for
Transition-Metal Complexes
;
_journal_name_full 'Inorganic Chemistry'
_journal_page_first 3949
_journal_page_last 3951
_journal_paper_doi 10.1021/ic800459p
_journal_volume 47
_journal_year 2008
_chemical_formula_moiety 'C32 H36 N P Pd'
_chemical_formula_sum 'C32 H36 N P Pd'
_chemical_formula_weight 571.99
_chemical_name_systematic
;

 ?

;
_space_group_IT_number 14
_symmetry_cell_setting monoclinic
_symmetry_space_group_name_Hall '-P 2yn'
_symmetry_space_group_name_H-M 'P 1 21/n 1'
_atom_sites_solution_hydrogens geom
_atom_sites_solution_primary direct
_atom_sites_solution_secondary difmap
_audit_creation_method SHELXL-97
_cell_angle_alpha 90.00
_cell_angle_beta 116.0060(10)
_cell_angle_gamma 90.00
_cell_formula_units_Z 4
_cell_length_a 15.8239(9)
_cell_length_b 10.6847(6)
_cell_length_c 17.6997(9)
_cell_measurement_reflns_used 9388
_cell_measurement_temperature 100(2)
_cell_measurement_theta_max 39.22
_cell_measurement_theta_min 2.39
_cell_volume 2689.6(3)
_computing_cell_refinement 'Bruker SMART'
_computing_data_collection 'Bruker SMART'
_computing_data_reduction 'Bruker SAINT'
_computing_molecular_graphics ORTEP3
_computing_publication_material 'Bruker SHELXTL'
_computing_structure_refinement 'SHELXL-97 (Sheldrick, 1997)'
_computing_structure_solution SIR92
_diffrn_ambient_temperature 100(2)
_diffrn_measured_fraction_theta_full 0.999
_diffrn_measured_fraction_theta_max 0.999
_diffrn_measurement_device_type 'CCD area detector'
_diffrn_measurement_method 'phi and omega scans'
_diffrn_radiation_monochromator graphite
_diffrn_radiation_source 'fine-focus sealed tube'
_diffrn_radiation_type MoK\a
_diffrn_radiation_wavelength 0.71073
_diffrn_reflns_av_R_equivalents 0.0235
_diffrn_reflns_av_sigmaI/netI 0.0153
_diffrn_reflns_limit_h_max 22
_diffrn_reflns_limit_h_min -22
_diffrn_reflns_limit_k_max 15
_diffrn_reflns_limit_k_min -15
_diffrn_reflns_limit_l_max 25
_diffrn_reflns_limit_l_min -25
_diffrn_reflns_number 44442
_diffrn_reflns_theta_full 30.50
_diffrn_reflns_theta_max 30.50
_diffrn_reflns_theta_min 1.44
_exptl_absorpt_coefficient_mu 0.770
_exptl_absorpt_correction_T_max 0.7797
_exptl_absorpt_correction_T_min 0.7379
_exptl_absorpt_correction_type refdelf
_exptl_absorpt_process_details 'SADABS, version 2004/1, Bruker (2004)'
_exptl_crystal_colour yellow
_exptl_crystal_density_diffrn 1.413
_exptl_crystal_density_meas 0
_exptl_crystal_density_method 'not measured'
_exptl_crystal_description 'prism frag'
_exptl_crystal_F_000 1184
_exptl_crystal_size_max 0.42
_exptl_crystal_size_mid 0.36
_exptl_crystal_size_min 0.34
_refine_diff_density_max 0.674
_refine_diff_density_min -0.847
_refine_diff_density_rms 0.076
_refine_ls_extinction_method none
_refine_ls_goodness_of_fit_ref 1.044
_refine_ls_hydrogen_treatment constr
_refine_ls_matrix_type full
_refine_ls_number_parameters 345
_refine_ls_number_reflns 8211
_refine_ls_number_restraints 0
_refine_ls_restrained_S_all 1.044
_refine_ls_R_factor_all 0.0269
_refine_ls_R_factor_gt 0.0235
_refine_ls_shift/su_max 0.002
_refine_ls_shift/su_mean 0.000
_refine_ls_structure_factor_coef Fsqd
_refine_ls_weighting_details 'calc w=1/[\s^2^(Fo^2^)+(0.0351P)^2^+2.2458P] where P=(Fo^2^+2Fc^2^)/3'
_refine_ls_weighting_scheme calc
_refine_ls_wR_factor_gt 0.0656
_refine_ls_wR_factor_ref 0.0695
_reflns_number_gt 7548
_reflns_number_total 8211
_reflns_threshold_expression >2sigma(I)
_cod_data_source_file ic800459p-file005_2.cif
_cod_data_source_block 6
_cod_depositor_comments
;
The following automatic conversions were performed:
'_symmetry_cell_setting' value 'Monoclinic' changed to 'monoclinic'
according to '/home/saulius/struct/CIF-dictionaries/cif_core.dic'
dictionary named 'cif_core.dic' version 2.4.1 from 2010-06-29.

Automatic conversion script
Id: cif_fix_enum 1527 2010-12-29 10:47:43Z saulius 
;
_cod_database_code 4305129

loop_
_symmetry_equiv_pos_as_xyz
'x, y, z'
'-x+1/2, y+1/2, -z+1/2'
'-x, -y, -z'
'x-1/2, -y-1/2, z-1/2'

loop_
_atom_site_label
_atom_site_type_symbol
_atom_site_fract_x
_atom_site_fract_y
_atom_site_fract_z
_atom_site_U_iso_or_equiv
_atom_site_adp_type
_atom_site_occupancy
_atom_site_symmetry_multiplicity
_atom_site_calc_flag
_atom_site_refinement_flags
_atom_site_disorder_assembly
_atom_site_disorder_group
Pd1 Pd 0.933963(7) 0.213249(9) 0.175212(6) 0.01623(4) Uani 1 1 d . . .
P1 P 1.08674(2) 0.08647(3) 0.33617(2) 0.01598(7) Uani 1 1 d . . .
N1 N 0.88614(8) -0.07512(11) 0.15258(7) 0.0161(2) Uani 1 1 d . . .
C1 C 0.93964(9) 0.02585(12) 0.19583(8) 0.0158(2) Uani 1 1 d . A .
C2 C 1.01026(9) -0.02577(13) 0.26909(8) 0.0168(2) Uani 1 1 d . A .
C3 C 0.99821(10) -0.15841(13) 0.26973(9) 0.0200(2) Uani 1 1 d . . .
H3 H 1.0363 -0.2157 0.3120 0.024 Uiso 1 1 calc R A .
C4 C 0.92037(10) -0.18553(13) 0.19685(9) 0.0193(2) Uani 1 1 d . A .
H4 H 0.8941 -0.2664 0.1795 0.023 Uiso 1 1 calc R . .
C5 C 1.02631(11) 0.22892(14) 0.30545(10) 0.0220(3) Uani 1 1 d . A .
C6A C 0.9312(2) 0.4079(3) 0.1362(2) 0.0252(5) Uani 0.76 1 d P A 1
H6A1 H 0.9888 0.3725 0.1419 0.030 Uiso 0.76 1 calc PR A 1
H6A2 H 0.9315 0.4841 0.1639 0.030 Uiso 0.76 1 calc PR A 1
C7A C 0.84618(15) 0.3479(2) 0.08695(13) 0.0245(4) Uani 0.76 1 d P A 1
H7A H 0.7894 0.3850 0.0821 0.029 Uiso 0.76 1 calc PR A 1
C6B C 0.8958(6) 0.4046(10) 0.1279(7) 0.028(2) Uani 0.24 1 d P A 2
H6B1 H 0.8625 0.3815 0.1593 0.034 Uiso 0.24 1 calc PR A 2
H6B2 H 0.9329 0.4784 0.1420 0.034 Uiso 0.24 1 calc PR A 2
C7B C 0.8903(5) 0.3334(6) 0.0643(4) 0.0246(13) Uani 0.24 1 d P A 2
H7B H 0.9239 0.3575 0.0335 0.030 Uiso 0.24 1 calc PR A 2
C8 C 0.84092(13) 0.23310(16) 0.04354(10) 0.0269(3) Uani 1 1 d . A .
H8A H 0.8968 0.1944 0.0475 0.032 Uiso 1 1 calc R B 1
H8B H 0.7816 0.1955 0.0107 0.032 Uiso 1 1 calc R B 1
C9 C 0.80089(9) -0.06774(12) 0.07603(8) 0.0164(2) Uani 1 1 d . A .
C10 C 0.71895(10) -0.02678(13) 0.07992(9) 0.0187(2) Uani 1 1 d . . .
C11 C 0.63703(10) -0.01784(15) 0.00440(10) 0.0236(3) Uani 1 1 d . A .
H11 H 0.5806 0.0111 0.0051 0.028 Uiso 1 1 calc R . .
C12 C 0.63678(11) -0.05047(16) -0.07133(9) 0.0255(3) Uani 1 1 d . . .
H12 H 0.5805 -0.0440 -0.1220 0.031 Uiso 1 1 calc R A .
C13 C 0.71873(11) -0.09268(15) -0.07332(9) 0.0227(3) Uani 1 1 d . A .
H13 H 0.7177 -0.1161 -0.1255 0.027 Uiso 1 1 calc R . .
C14 C 0.80281(10) -0.10124(13) 0.00019(8) 0.0180(2) Uani 1 1 d . . .
C15 C 0.71619(11) 0.00370(14) 0.16252(9) 0.0219(3) Uani 1 1 d . A .
H15 H 0.7816 -0.0039 0.2084 0.026 Uiso 1 1 calc R . .
C16 C 0.65432(15) -0.08954(18) 0.18070(12) 0.0349(4) Uani 1 1 d . . .
H16A H 0.5894 -0.0827 0.1371 0.052 Uiso 1 1 calc R A .
H16B H 0.6563 -0.0711 0.2357 0.052 Uiso 1 1 calc R . .
H16C H 0.6775 -0.1747 0.1810 0.052 Uiso 1 1 calc R . .
C17 C 0.68271(15) 0.13671(17) 0.16377(12) 0.0345(4) Uani 1 1 d . . .
H17A H 0.7240 0.1957 0.1535 0.052 Uiso 1 1 calc R A .
H17B H 0.6843 0.1540 0.2188 0.052 Uiso 1 1 calc R . .
H17C H 0.6182 0.1462 0.1198 0.052 Uiso 1 1 calc R . .
C18 C 0.89243(10) -0.14475(14) -0.00312(9) 0.0211(3) Uani 1 1 d . A .
H18 H 0.9467 -0.1167 0.0498 0.025 Uiso 1 1 calc R . .
C19 C 0.89605(13) -0.28812(16) -0.00674(13) 0.0315(4) Uani 1 1 d . . .
H19A H 0.8882 -0.3240 0.0407 0.047 Uiso 1 1 calc R A .
H19B H 0.9569 -0.3140 -0.0037 0.047 Uiso 1 1 calc R . .
H19C H 0.8454 -0.3178 -0.0596 0.047 Uiso 1 1 calc R . .
C20 C 0.90383(13) -0.08699(19) -0.07726(11) 0.0325(4) Uani 1 1 d . . .
H20A H 0.8562 -0.1217 -0.1300 0.049 Uiso 1 1 calc R A .
H20B H 0.9666 -0.1063 -0.0722 0.049 Uiso 1 1 calc R . .
H20C H 0.8960 0.0040 -0.0770 0.049 Uiso 1 1 calc R . .
C21 C 1.11812(9) 0.03772(13) 0.44330(8) 0.0176(2) Uani 1 1 d . A .
C22 C 1.09341(11) 0.10970(14) 0.49619(9) 0.0211(3) Uani 1 1 d . . .
H22 H 1.0660 0.1900 0.4785 0.025 Uiso 1 1 calc R A .
C23 C 1.10884(11) 0.06422(15) 0.57500(9) 0.0243(3) Uani 1 1 d . A .
H23 H 1.0917 0.1134 0.6108 0.029 Uiso 1 1 calc R . .
C24 C 1.14907(11) -0.05249(15) 0.60113(9) 0.0243(3) Uani 1 1 d . . .
H24 H 1.1583 -0.0840 0.6544 0.029 Uiso 1 1 calc R A .
C25 C 1.17601(11) -0.12378(15) 0.54958(9) 0.0245(3) Uani 1 1 d . A .
H25 H 1.2047 -0.2032 0.5680 0.029 Uiso 1 1 calc R . .
C26 C 1.16089(10) -0.07854(14) 0.47105(9) 0.0217(3) Uani 1 1 d . . .
H26 H 1.1797 -0.1270 0.4360 0.026 Uiso 1 1 calc R A .
C27 C 1.19505(10) 0.09340(13) 0.32499(8) 0.0179(2) Uani 1 1 d . A .
C28 C 1.24668(12) 0.20440(14) 0.34083(9) 0.0231(3) Uani 1 1 d . . .
H28 H 1.2246 0.2777 0.3569 0.028 Uiso 1 1 calc R A .
C29 C 1.33056(12) 0.20758(16) 0.33305(10) 0.0273(3) Uani 1 1 d . A .
H29 H 1.3652 0.2834 0.3432 0.033 Uiso 1 1 calc R . .
C30 C 1.36344(11) 0.10098(17) 0.31063(10) 0.0272(3) Uani 1 1 d . . .
H30 H 1.4208 0.1036 0.3057 0.033 Uiso 1 1 calc R A .
C31 C 1.31307(12) -0.00964(16) 0.29527(10) 0.0268(3) Uani 1 1 d . A .
H31 H 1.3361 -0.0830 0.2802 0.032 Uiso 1 1 calc R . .
C32 C 1.22863(11) -0.01333(14) 0.30193(10) 0.0231(3) Uani 1 1 d . . .
H32 H 1.1937 -0.0891 0.2907 0.028 Uiso 1 1 calc R A .
H5A H 1.0676(16) 0.304(2) 0.3225(14) 0.040(5) Uiso 1 1 d . . .
H5B H 0.9834(18) 0.233(2) 0.3271(16) 0.040(5) Uiso 1 1 d . . .

loop_
_atom_site_aniso_label
_atom_site_aniso_U_11
_atom_site_aniso_U_22
_atom_site_aniso_U_33
_atom_site_aniso_U_23
_atom_site_aniso_U_13
_atom_site_aniso_U_12
Pd1 0.01446(6) 0.01492(6) 0.01826(6) 0.00238(3) 0.00621(4) 0.00151(3)
P1 0.01623(15) 0.01525(15) 0.01441(14) -0.00097(11) 0.00483(11) 0.00161(12)
N1 0.0159(5) 0.0161(5) 0.0145(5) 0.0003(4) 0.0052(4) -0.0004(4)
C1 0.0156(5) 0.0154(5) 0.0158(5) -0.0002(4) 0.0064(4) 0.0003(4)
C2 0.0171(6) 0.0165(6) 0.0147(5) -0.0003(4) 0.0051(4) 0.0014(4)
C3 0.0224(6) 0.0174(6) 0.0176(6) 0.0016(5) 0.0063(5) 0.0019(5)
C4 0.0220(6) 0.0151(5) 0.0192(6) 0.0005(5) 0.0075(5) -0.0005(5)
C5 0.0222(7) 0.0170(6) 0.0220(6) -0.0012(5) 0.0053(5) 0.0041(5)
C6A 0.0227(14) 0.0190(10) 0.0289(12) 0.0053(8) 0.0066(13) -0.0009(12)
C7A 0.0213(9) 0.0234(9) 0.0252(9) 0.0108(8) 0.0069(8) 0.0041(8)
C6B 0.018(4) 0.022(3) 0.036(4) 0.010(3) 0.004(4) 0.000(4)
C7B 0.030(3) 0.025(3) 0.028(3) 0.017(2) 0.021(3) 0.014(2)
C8 0.0308(8) 0.0270(7) 0.0185(6) 0.0067(5) 0.0067(6) 0.0047(6)
C9 0.0145(5) 0.0169(6) 0.0157(5) 0.0001(4) 0.0049(4) -0.0021(4)
C10 0.0172(6) 0.0193(6) 0.0198(6) 0.0000(5) 0.0083(5) -0.0009(5)
C11 0.0155(6) 0.0264(7) 0.0263(7) 0.0003(6) 0.0068(5) 0.0007(5)
C12 0.0199(6) 0.0291(7) 0.0199(6) 0.0014(5) 0.0016(5) 0.0001(6)
C13 0.0224(7) 0.0270(7) 0.0156(6) -0.0005(5) 0.0055(5) -0.0023(5)
C14 0.0171(6) 0.0194(6) 0.0171(6) 0.0001(5) 0.0073(5) -0.0022(5)
C15 0.0224(6) 0.0244(7) 0.0228(6) -0.0011(5) 0.0134(5) -0.0005(5)
C16 0.0473(10) 0.0296(8) 0.0391(9) 0.0012(7) 0.0295(8) -0.0065(7)
C17 0.0486(11) 0.0240(8) 0.0403(9) -0.0027(7) 0.0282(8) 0.0014(7)
C18 0.0193(6) 0.0252(7) 0.0205(6) -0.0023(5) 0.0101(5) -0.0018(5)
C19 0.0308(8) 0.0260(8) 0.0404(9) -0.0045(6) 0.0182(7) 0.0012(6)
C20 0.0329(8) 0.0425(10) 0.0307(8) 0.0035(7) 0.0219(7) -0.0001(7)
C21 0.0156(6) 0.0206(6) 0.0148(5) -0.0017(4) 0.0050(4) -0.0006(5)
C22 0.0235(6) 0.0200(6) 0.0208(6) -0.0038(5) 0.0107(5) -0.0014(5)
C23 0.0305(7) 0.0242(7) 0.0215(6) -0.0060(5) 0.0145(6) -0.0054(6)
C24 0.0267(7) 0.0278(7) 0.0175(6) -0.0008(5) 0.0090(5) -0.0050(6)
C25 0.0259(7) 0.0250(7) 0.0191(6) 0.0022(5) 0.0067(5) 0.0033(6)
C26 0.0222(6) 0.0241(7) 0.0171(6) -0.0003(5) 0.0070(5) 0.0049(5)
C27 0.0184(6) 0.0200(6) 0.0134(5) 0.0008(4) 0.0053(4) 0.0001(5)
C28 0.0266(7) 0.0221(7) 0.0194(6) -0.0016(5) 0.0088(5) -0.0030(5)
C29 0.0262(7) 0.0294(8) 0.0247(7) 0.0007(6) 0.0097(6) -0.0070(6)
C30 0.0219(7) 0.0372(8) 0.0234(7) 0.0055(6) 0.0107(5) 0.0005(6)
C31 0.0253(7) 0.0297(8) 0.0283(7) 0.0019(6) 0.0144(6) 0.0046(6)
C32 0.0236(7) 0.0221(7) 0.0244(7) -0.0005(5) 0.0114(5) 0.0004(5)

loop_
_atom_type_symbol
_atom_type_description
_atom_type_scat_dispersion_real
_atom_type_scat_dispersion_imag
_atom_type_scat_source
C C 0.0033 0.0016 'International Tables Vol C Tables 4.2.6.8 and 6.1.1.4'
H H 0.0000 0.0000 'International Tables Vol C Tables 4.2.6.8 and 6.1.1.4'
N N 0.0061 0.0033 'International Tables Vol C Tables 4.2.6.8 and 6.1.1.4'
P P 0.1023 0.0942 'International Tables Vol C Tables 4.2.6.8 and 6.1.1.4'
Pd Pd -0.9988 1.0072 'International Tables Vol C Tables 4.2.6.8 and 6.1.1.4'

loop_
_geom_angle_atom_site_label_1
_geom_angle_atom_site_label_2
_geom_angle_atom_site_label_3
_geom_angle
_geom_angle_site_symmetry_1
_geom_angle_site_symmetry_3
_geom_angle_publ_flag
C1 Pd1 C5 85.85(5) . . ?
C1 Pd1 C7A 139.58(7) . . ?
C5 Pd1 C7A 131.22(7) . . ?
C1 Pd1 C8 104.31(6) . . ?
C5 Pd1 C8 169.83(6) . . ?
C7A Pd1 C8 39.02(8) . . ?
C1 Pd1 C6A 171.25(10) . . ?
C5 Pd1 C6A 100.17(10) . . ?
C7A Pd1 C6A 37.75(9) . . ?
C8 Pd1 C6A 69.81(10) . . ?
C1 Pd1 C7B 135.4(2) . . ?
C5 Pd1 C7B 136.3(2) . . ?
C7A Pd1 C7B 25.58(17) . . ?
C8 Pd1 C7B 34.3(2) . . ?
C6A Pd1 C7B 37.2(2) . . ?
C1 Pd1 C6B 166.4(3) . . ?
C5 Pd1 C6B 106.5(3) . . ?
C7A Pd1 C6B 26.8(3) . . ?
C8 Pd1 C6B 63.3(3) . . ?
C6A Pd1 C6B 13.5(2) . . ?
C7B Pd1 C6B 35.3(4) . . ?
C2 P1 C5 105.32(7) . . ?
C2 P1 C27 111.13(6) . . ?
C5 P1 C27 110.15(7) . . ?
C2 P1 C21 107.70(6) . . ?
C5 P1 C21 115.85(7) . . ?
C27 P1 C21 106.72(6) . . ?
C1 N1 C4 111.05(11) . . ?
C1 N1 C9 125.16(11) . . ?
C4 N1 C9 123.53(11) . . ?
N1 C1 C2 104.61(11) . . ?
N1 C1 Pd1 134.78(10) . . ?
C2 C1 Pd1 120.60(10) . . ?
C1 C2 C3 110.02(12) . . ?
C1 C2 P1 113.10(10) . . ?
C3 C2 P1 136.85(11) . . ?
C4 C3 C2 105.68(12) . . ?
C3 C4 N1 108.63(12) . . ?
P1 C5 Pd1 106.86(7) . . ?
C7A C6A Pd1 68.94(15) . . ?
C6A C7A C8 122.8(2) . . ?
C6A C7A Pd1 73.30(15) . . ?
C8 C7A Pd1 71.35(10) . . ?
C7B C6B Pd1 72.2(5) . . ?
C8 C7B C6B 121.8(6) . . ?
C8 C7B Pd1 71.3(3) . . ?
C6B C7B Pd1 72.4(5) . . ?
C7B C8 C7A 40.9(3) . . ?
C7B C8 Pd1 74.3(3) . . ?
C7A C8 Pd1 69.64(10) . . ?
C10 C9 C14 122.46(12) . . ?
C10 C9 N1 118.61(12) . . ?
C14 C9 N1 118.93(12) . . ?
C9 C10 C11 117.72(13) . . ?
C9 C10 C15 122.25(12) . . ?
C11 C10 C15 120.00(13) . . ?
C12 C11 C10 121.09(14) . . ?
C11 C12 C13 120.05(14) . . ?
C12 C13 C14 121.08(14) . . ?
C13 C14 C9 117.58(13) . . ?
C13 C14 C18 120.55(13) . . ?
C9 C14 C18 121.87(12) . . ?
C10 C15 C17 111.85(13) . . ?
C10 C15 C16 110.80(13) . . ?
C17 C15 C16 110.31(14) . . ?
C14 C18 C20 111.90(13) . . ?
C14 C18 C19 111.10(12) . . ?
C20 C18 C19 110.23(13) . . ?
C22 C21 C26 119.35(13) . . ?
C22 C21 P1 121.00(11) . . ?
C26 C21 P1 119.44(10) . . ?
C21 C22 C23 120.15(14) . . ?
C24 C23 C22 120.11(14) . . ?
C23 C24 C25 120.16(14) . . ?
C26 C25 C24 119.84(14) . . ?
C25 C26 C21 120.36(13) . . ?
C32 C27 C28 119.30(14) . . ?
C32 C27 P1 119.97(11) . . ?
C28 C27 P1 120.72(11) . . ?
C29 C28 C27 119.95(14) . . ?
C30 C29 C28 120.23(15) . . ?
C29 C30 C31 120.25(15) . . ?
C30 C31 C32 119.92(15) . . ?
C31 C32 C27 120.34(15) . . ?

loop_
_geom_bond_atom_site_label_1
_geom_bond_atom_site_label_2
_geom_bond_distance
_geom_bond_site_symmetry_2
_geom_bond_publ_flag
Pd1 C1 2.0302(13) . ?
Pd1 C5 2.1268(15) . ?
Pd1 C7A 2.1303(19) . ?
Pd1 C8 2.1529(15) . ?
Pd1 C6A 2.186(3) . ?
Pd1 C7B 2.188(6) . ?
Pd1 C6B 2.191(10) . ?
P1 C2 1.7472(14) . ?
P1 C5 1.7523(15) . ?
P1 C27 1.8111(15) . ?
P1 C21 1.8132(14) . ?
N1 C1 1.3778(17) . ?
N1 C4 1.3881(18) . ?
N1 C9 1.4349(16) . ?
C1 C2 1.4013(18) . ?
C2 C3 1.4307(19) . ?
C3 C4 1.3681(19) . ?
C6A C7A 1.398(3) . ?
C7A C8 1.431(3) . ?
C6B C7B 1.329(14) . ?
C7B C8 1.282(8) . ?
C9 C10 1.3984(19) . ?
C9 C14 1.4025(18) . ?
C10 C11 1.399(2) . ?
C10 C15 1.517(2) . ?
C11 C12 1.383(2) . ?
C12 C13 1.388(2) . ?
C13 C14 1.3977(19) . ?
C14 C18 1.518(2) . ?
C15 C17 1.520(2) . ?
C15 C16 1.527(2) . ?
C18 C20 1.531(2) . ?
C18 C19 1.535(2) . ?
C21 C22 1.3935(19) . ?
C21 C26 1.397(2) . ?
C22 C23 1.394(2) . ?
C23 C24 1.384(2) . ?
C24 C25 1.391(2) . ?
C25 C26 1.390(2) . ?
C27 C32 1.393(2) . ?
C27 C28 1.397(2) . ?
C28 C29 1.394(2) . ?
C29 C30 1.381(2) . ?
C30 C31 1.384(2) . ?
C31 C32 1.393(2) . ?
